data_7246756
loop_
_publ_author_name
'Zhou, Fuli'
'Body, Carole'
'Robeyns, Koen'
'Leyssens, Tom'
'Shemchuk, Oleksii'

_publ_section_title
;
 On the pairwise cocrystallization of racemic compounds
;
_journal_issue 20
_journal_name_full CrystEngComm
_journal_page_first 3060
_journal_page_last 3065
_journal_paper_doi 10.1039/D3CE00226H
_journal_volume 25
_journal_year 2023
_chemical_formula_moiety '0.5(C16 H13 F2 O6), 0.5(C10 H19 N2 O4)'
_chemical_formula_sum 'C13 H16 F N O5'
_chemical_formula_weight 285.27
_space_group_crystal_system monoclinic
_space_group_IT_number 14
_space_group_name_Hall '-P 2ybc'
_space_group_name_H-M_alt 'P 1 21/c 1'
_atom_sites_solution_hydrogens mixed
_atom_sites_solution_primary 'dual space'
_audit_creation_method SHELXL-2018/3
_audit_update_record
;
2023-03-09 deposited with the CCDC.	2023-04-28 downloaded from the CCDC.
;
_cell_angle_alpha 90
_cell_angle_beta 104.824(14)
_cell_angle_gamma 90
_cell_formula_units_Z 4
_cell_length_a 12.591(2)
_cell_length_b 8.7414(12)
_cell_length_c 12.6758(14)
_cell_measurement_reflns_used 2173
_cell_measurement_temperature 297(2)
_cell_measurement_theta_max 24.9200
_cell_measurement_theta_min 3.0730
_cell_volume 1348.7(3)
_computing_cell_refinement
;
CrysAlisPro, Agilent Technologies,
Version 1.171.37.35 (release 13-08-2014 CrysAlis171 .NET)
(compiled Aug 13 2014,18:06:01)
;
_computing_data_collection MAR
_computing_data_reduction
;
CrysAlisPro, Agilent Technologies,
Version 1.171.37.35 (release 13-08-2014 CrysAlis171 .NET)
(compiled Aug 13 2014,18:06:01)
;
_computing_molecular_graphics 'MERCURY (Macrae et al., 2008)'
_computing_publication_material
;
'MERCURY (Macrae et al., 2008), Platon (Spek, 2009)'
;
_computing_structure_refinement 'SHELXL-2018/3 (Sheldrick, 2018)'
_computing_structure_solution 'SHELXT (Sheldrick, 2015)'
_diffrn_ambient_temperature 297(2)
_diffrn_measured_fraction_theta_full 0.995
_diffrn_measured_fraction_theta_max 0.994
_diffrn_measurement_device_type 'MAR345 image plate'
_diffrn_measurement_method
;
'60 images, \D\F 3.0\% '
;
_diffrn_radiation_type MoK\a
_diffrn_radiation_wavelength 0.71073
_diffrn_reflns_av_R_equivalents 0.0333
_diffrn_reflns_av_unetI/netI 0.0281
_diffrn_reflns_Laue_measured_fraction_full 0.995
_diffrn_reflns_Laue_measured_fraction_max 0.994
_diffrn_reflns_limit_h_max 15
_diffrn_reflns_limit_h_min -14
_diffrn_reflns_limit_k_max 10
_diffrn_reflns_limit_k_min -10
_diffrn_reflns_limit_l_max 15
_diffrn_reflns_limit_l_min -15
_diffrn_reflns_number 8414
_diffrn_reflns_point_group_measured_fraction_full 0.995
_diffrn_reflns_point_group_measured_fraction_max 0.994
_diffrn_reflns_theta_full 25.242
_diffrn_reflns_theta_max 25.260
_diffrn_reflns_theta_min 3.094
_diffrn_source 'Incoatec microfocus source'
_exptl_absorpt_coefficient_mu 0.117
_exptl_absorpt_correction_T_max 1.00000
_exptl_absorpt_correction_T_min 0.32646
_exptl_absorpt_correction_type multi-scan
_exptl_absorpt_process_details
;
CrysAlisPro, Agilent Technologies,
Version 1.171.37.35 (release 13-08-2014 CrysAlis171 .NET)
(compiled Aug 13 2014,18:06:01)
Empirical absorption correction using spherical harmonics,
 implemented in SCALE3 ABSPACK scaling algorithm.
;
_exptl_crystal_colour colourless
_exptl_crystal_density_diffrn 1.405
_exptl_crystal_description block
_exptl_crystal_F_000 600
_exptl_crystal_size_max 0.22
_exptl_crystal_size_mid 0.15
_exptl_crystal_size_min 0.08
_refine_diff_density_max 0.176
_refine_diff_density_min -0.180
_refine_diff_density_rms 0.037
_refine_ls_extinction_method none
_refine_ls_goodness_of_fit_ref 1.131
_refine_ls_hydrogen_treatment mixed
_refine_ls_matrix_type full
_refine_ls_number_parameters 184
_refine_ls_number_reflns 2434
_refine_ls_number_restraints 0
_refine_ls_restrained_S_all 1.131
_refine_ls_R_factor_all 0.0700
_refine_ls_R_factor_gt 0.0526
_refine_ls_shift/su_max 0.000
_refine_ls_shift/su_mean 0.000
_refine_ls_structure_factor_coef Fsqd
_refine_ls_weighting_details 'w=1/[\s^2^(Fo^2^)+(0.0400P)^2^+0.7478P] where P=(Fo^2^+2Fc^2^)/3'
_refine_ls_weighting_scheme calc
_refine_ls_wR_factor_gt 0.1190
_refine_ls_wR_factor_ref 0.1267
_reflns_Friedel_coverage 0.000
_reflns_number_gt 1893
_reflns_number_total 2434
_reflns_threshold_expression 'I > 2\s(I)'
_cod_data_source_file d3ce00226h2.cif
_cod_data_source_block alex_fl174
_cod_depositor_comments 'Adding full bibliography for 7246740--7246756.cif.'
_cod_original_cell_volume 1348.7(4)
_cod_original_sg_symbol_H-M 'P 21/c'
_cod_database_code 7246756
_shelx_shelxl_version_number 2018/3
_shelx_space_group_comment
;
The symmetry employed for this shelxl refinement is uniquely defined
by the following loop, which should always be used as a source of
symmetry information in preference to the above space-group names.
They are only intended as comments.
;

loop_
_space_group_symop_operation_xyz
'x, y, z'
'-x, y+1/2, -z+1/2'
'-x, -y, -z'
'x, -y-1/2, z-1/2'

loop_
_atom_site_label
_atom_site_type_symbol
_atom_site_fract_x
_atom_site_fract_y
_atom_site_fract_z
_atom_site_U_iso_or_equiv
_atom_site_adp_type
_atom_site_occupancy
_atom_site_site_symmetry_order
_atom_site_calc_flag
_atom_site_refinement_flags_posn
_atom_site_refinement_flags_adp
_atom_site_refinement_flags_occupancy
_atom_site_disorder_assembly
_atom_site_disorder_group
N1 N 0.39913(16) 0.2673(2) 0.28032(14) 0.0405(5) Uani 1 1 d . . . . .
H1A H 0.4481(9) 0.2022(12) 0.3189(7) 0.049 Uiso 1 1 calc R U . . .
H1B H 0.4183(4) 0.3614(17) 0.3043(5) 0.049 Uiso 1 1 calc R U . . .
C2 C 0.2879(2) 0.2308(3) 0.2937(2) 0.0547(7) Uani 1 1 d . . . . .
H2A H 0.249963 0.323144 0.305741 0.066 Uiso 1 1 calc R U . . .
H2B H 0.292720 0.161930 0.354724 0.066 Uiso 1 1 calc R U . . .
C3 C 0.2299(3) 0.1563(4) 0.1892(2) 0.0736(9) Uani 1 1 d . . . . .
H3A H 0.151185 0.172482 0.174011 0.088 Uiso 1 1 calc R U . . .
H3B H 0.244454 0.047274 0.191500 0.088 Uiso 1 1 calc R U . . .
C4 C 0.2762(2) 0.2333(4) 0.1053(2) 0.0616(8) Uani 1 1 d . . . . .
H4A H 0.240489 0.330824 0.083790 0.074 Uiso 1 1 calc R U . . .
H4B H 0.267370 0.169470 0.040972 0.074 Uiso 1 1 calc R U . . .
C5 C 0.39653(19) 0.2554(2) 0.16176(17) 0.0383(5) Uani 1 1 d . . . . .
H5 H 0.437642 0.164362 0.150261 0.046 Uiso 1 1 calc R U . . .
C6 C 0.44687(18) 0.3943(2) 0.12470(17) 0.0359(5) Uani 1 1 d . . . . .
O7 O 0.4720(2) 0.5030(2) 0.18453(14) 0.0778(7) Uani 1 1 d . . . . .
O8 O 0.45742(15) 0.38548(18) 0.02802(13) 0.0502(5) Uani 1 1 d . . . . .
H8 H 0.500000 0.500000 0.000000 0.075 Uiso 1 2 d S U P . .
F11 F 0.86416(14) 0.4328(2) 0.52499(14) 0.0798(6) Uani 1 1 d . . . . .
C12 C 0.8797(2) 0.4263(3) 0.6341(2) 0.0502(6) Uani 1 1 d . . . . .
C13 C 0.9653(2) 0.5062(4) 0.6986(3) 0.0702(9) Uani 1 1 d . . . . .
H13 H 1.011153 0.565202 0.667870 0.084 Uiso 1 1 calc R U . . .
C14 C 0.9820(3) 0.4974(4) 0.8097(3) 0.0845(11) Uani 1 1 d . . . . .
H14 H 1.040717 0.549274 0.855054 0.101 Uiso 1 1 calc R U . . .
C15 C 0.9135(3) 0.4135(4) 0.8539(3) 0.0826(10) Uani 1 1 d . . . . .
H15 H 0.925131 0.408925 0.929308 0.099 Uiso 1 1 calc R U . . .
C16 C 0.8262(2) 0.3347(3) 0.7872(2) 0.0600(7) Uani 1 1 d . . . . .
H16 H 0.779524 0.277892 0.818208 0.072 Uiso 1 1 calc R U . . .
C17 C 0.80798(18) 0.3398(3) 0.67454(19) 0.0420(6) Uani 1 1 d . . . . .
C18 C 0.71458(19) 0.2518(3) 0.60236(19) 0.0452(6) Uani 1 1 d . . . . .
H18 H 0.674050 0.202704 0.649655 0.054 Uiso 1 1 calc R U . . .
O19 O 0.75511(17) 0.1348(2) 0.54677(18) 0.0729(7) Uani 1 1 d . . . . .
H19 H 0.728(3) 0.142(3) 0.483(3) 0.109 Uiso 1 1 calc R U . . .
C20 C 0.63331(18) 0.3528(3) 0.52120(19) 0.0427(6) Uani 1 1 d . . . . .
O21 O 0.61743(15) 0.3289(2) 0.42364(14) 0.0618(5) Uani 1 1 d . . . . .
O22 O 0.58504(13) 0.45455(19) 0.56505(12) 0.0478(4) Uani 1 1 d . . . . .
H22 H 0.500000 0.500000 0.500000 0.072 Uiso 1 2 d S U P . .

loop_
_atom_site_aniso_label
_atom_site_aniso_U_11
_atom_site_aniso_U_22
_atom_site_aniso_U_33
_atom_site_aniso_U_23
_atom_site_aniso_U_13
_atom_site_aniso_U_12
N1 0.0514(12) 0.0352(10) 0.0326(10) 0.0056(8) 0.0068(8) -0.0012(8)
C2 0.0559(16) 0.0654(18) 0.0490(15) -0.0017(13) 0.0250(13) -0.0029(13)
C3 0.070(2) 0.094(2) 0.0595(18) -0.0039(16) 0.0210(15) -0.0338(17)
C4 0.0677(18) 0.0747(19) 0.0391(14) -0.0028(13) 0.0077(12) -0.0325(15)
C5 0.0535(14) 0.0280(11) 0.0371(12) 0.0007(9) 0.0185(10) -0.0016(10)
C6 0.0397(12) 0.0328(12) 0.0341(12) 0.0046(9) 0.0073(9) -0.0004(9)
O7 0.140(2) 0.0543(12) 0.0453(10) -0.0139(9) 0.0346(11) -0.0502(12)
O8 0.0734(12) 0.0415(10) 0.0412(9) 0.0008(7) 0.0245(8) -0.0121(8)
F11 0.0731(12) 0.0956(14) 0.0718(12) 0.0209(10) 0.0207(9) -0.0065(10)
C12 0.0429(14) 0.0478(15) 0.0577(16) 0.0038(12) 0.0090(12) 0.0045(11)
C13 0.0415(16) 0.0594(19) 0.109(3) -0.0055(17) 0.0170(16) -0.0077(13)
C14 0.0535(19) 0.091(3) 0.096(3) -0.030(2) -0.0058(18) -0.0135(18)
C15 0.077(2) 0.101(3) 0.0585(19) -0.0205(18) -0.0033(16) -0.009(2)
C16 0.0563(17) 0.0650(18) 0.0530(16) -0.0064(13) 0.0036(13) -0.0010(13)
C17 0.0344(12) 0.0359(13) 0.0506(14) 0.0005(10) 0.0016(10) 0.0037(10)
C18 0.0442(14) 0.0386(14) 0.0493(14) -0.0013(11) 0.0054(11) 0.0002(10)
O19 0.0685(14) 0.0538(12) 0.0875(15) -0.0217(11) 0.0036(12) 0.0099(10)
C20 0.0343(12) 0.0498(15) 0.0407(14) 0.0016(11) 0.0036(10) -0.0074(11)
O21 0.0532(11) 0.0882(14) 0.0400(10) -0.0078(9) 0.0048(8) 0.0010(10)
O22 0.0432(9) 0.0550(10) 0.0403(9) -0.0005(8) 0.0017(7) 0.0082(8)

loop_
_atom_type_symbol
_atom_type_description
_atom_type_scat_dispersion_real
_atom_type_scat_dispersion_imag
_atom_type_scat_source
C C 0.0033 0.0016 'International Tables Vol C Tables 4.2.6.8 and 6.1.1.4'
H H 0.0000 0.0000 'International Tables Vol C Tables 4.2.6.8 and 6.1.1.4'
N N 0.0061 0.0033 'International Tables Vol C Tables 4.2.6.8 and 6.1.1.4'
O O 0.0106 0.0060 'International Tables Vol C Tables 4.2.6.8 and 6.1.1.4'
F F 0.0171 0.0103 'International Tables Vol C Tables 4.2.6.8 and 6.1.1.4'

loop_
_geom_angle_atom_site_label_1
_geom_angle_atom_site_label_2
_geom_angle_atom_site_label_3
_geom_angle
_geom_angle_site_symmetry_1
_geom_angle_site_symmetry_3
_geom_angle_publ_flag
C2 N1 C5 108.63(17) . . ?
C2 N1 H1A 110.0 . . ?
C5 N1 H1A 110.0 . . ?
C2 N1 H1B 110.0 . . ?
C5 N1 H1B 110.0 . . ?
H1A N1 H1B 108.3 . . ?
N1 C2 C3 104.8(2) . . ?
N1 C2 H2A 110.8 . . ?
C3 C2 H2A 110.8 . . ?
N1 C2 H2B 110.8 . . ?
C3 C2 H2B 110.8 . . ?
H2A C2 H2B 108.9 . . ?
C2 C3 C4 104.1(2) . . ?
C2 C3 H3A 110.9 . . ?
C4 C3 H3A 110.9 . . ?
C2 C3 H3B 110.9 . . ?
C4 C3 H3B 110.9 . . ?
H3A C3 H3B 108.9 . . ?
C3 C4 C5 104.2(2) . . ?
C3 C4 H4A 110.9 . . ?
C5 C4 H4A 110.9 . . ?
C3 C4 H4B 110.9 . . ?
C5 C4 H4B 110.9 . . ?
H4A C4 H4B 108.9 . . ?
N1 C5 C6 110.81(17) . . ?
N1 C5 C4 104.24(18) . . ?
C6 C5 C4 114.02(19) . . ?
N1 C5 H5 109.2 . . ?
C6 C5 H5 109.2 . . ?
C4 C5 H5 109.2 . . ?
O7 C6 O8 125.4(2) . . ?
O7 C6 C5 120.31(19) . . ?
O8 C6 C5 114.26(19) . . ?
C6 O8 H8 113.01(16) . . ?
F11 C12 C13 118.5(3) . . ?
F11 C12 C17 118.0(2) . . ?
C13 C12 C17 123.4(3) . . ?
C12 C13 C14 118.4(3) . . ?
C12 C13 H13 120.8 . . ?
C14 C13 H13 120.8 . . ?
C15 C14 C13 120.5(3) . . ?
C15 C14 H14 119.8 . . ?
C13 C14 H14 119.8 . . ?
C14 C15 C16 120.3(3) . . ?
C14 C15 H15 119.8 . . ?
C16 C15 H15 119.8 . . ?
C15 C16 C17 120.5(3) . . ?
C15 C16 H16 119.7 . . ?
C17 C16 H16 119.7 . . ?
C12 C17 C16 116.8(2) . . ?
C12 C17 C18 122.7(2) . . ?
C16 C17 C18 120.5(2) . . ?
O19 C18 C17 110.4(2) . . ?
O19 C18 C20 110.3(2) . . ?
C17 C18 C20 113.43(19) . . ?
O19 C18 H18 107.5 . . ?
C17 C18 H18 107.5 . . ?
C20 C18 H18 107.5 . . ?
C18 O19 H19 109.5 . . ?
O21 C20 O22 125.9(2) . . ?
O21 C20 C18 119.4(2) . . ?
O22 C20 C18 114.7(2) . . ?
C20 O22 H22 111.05(15) . . ?

loop_
_geom_bond_atom_site_label_1
_geom_bond_atom_site_label_2
_geom_bond_distance
_geom_bond_site_symmetry_2
_geom_bond_publ_flag
N1 C2 1.488(3) . ?
N1 C5 1.498(3) . ?
N1 H1A 0.889(16) . ?
N1 H1B 0.889(16) . ?
C2 C3 1.488(4) . ?
C2 H2A 0.9700 . ?
C2 H2B 0.9700 . ?
C3 C4 1.498(4) . ?
C3 H3A 0.9700 . ?
C3 H3B 0.9700 . ?
C4 C5 1.513(4) . ?
C4 H4A 0.9700 . ?
C4 H4B 0.9700 . ?
C5 C6 1.500(3) . ?
C5 H5 0.9800 . ?
C6 O7 1.206(3) . ?
C6 O8 1.268(3) . ?
O8 H8 1.2301(15) . ?
F11 C12 1.347(3) . ?
C12 C13 1.367(4) . ?
C12 C17 1.374(3) . ?
C13 C14 1.372(5) . ?
C13 H13 0.9300 . ?
C14 C15 1.358(5) . ?
C14 H14 0.9300 . ?
C15 C16 1.386(4) . ?
C15 H15 0.9300 . ?
C16 C17 1.388(3) . ?
C16 H16 0.9300 . ?
C17 C18 1.504(3) . ?
C18 O19 1.409(3) . ?
C18 C20 1.532(3) . ?
C18 H18 0.9800 . ?
O19 H19 0.79(4) . ?
C20 O21 1.219(3) . ?
C20 O22 1.282(3) . ?
O22 H22 1.2379(15) . ?

loop_
_geom_torsion_atom_site_label_1
_geom_torsion_atom_site_label_2
_geom_torsion_atom_site_label_3
_geom_torsion_atom_site_label_4
_geom_torsion
_geom_torsion_site_symmetry_1
_geom_torsion_site_symmetry_2
_geom_torsion_site_symmetry_3
_geom_torsion_site_symmetry_4
_geom_torsion_publ_flag
C5 N1 C2 C3 15.3(3) . . . . ?
N1 C2 C3 C4 -32.8(3) . . . . ?
C2 C3 C4 C5 38.0(3) . . . . ?
C2 N1 C5 C6 131.0(2) . . . . ?
C2 N1 C5 C4 8.0(2) . . . . ?
C3 C4 C5 N1 -28.0(3) . . . . ?
C3 C4 C5 C6 -149.0(2) . . . . ?
N1 C5 C6 O7 -7.8(3) . . . . ?
C4 C5 C6 O7 109.4(3) . . . . ?
N1 C5 C6 O8 173.36(18) . . . . ?
C4 C5 C6 O8 -69.4(3) . . . . ?
F11 C12 C13 C14 -179.0(3) . . . . ?
C17 C12 C13 C14 1.4(4) . . . . ?
C12 C13 C14 C15 -1.3(5) . . . . ?
C13 C14 C15 C16 0.5(5) . . . . ?
C14 C15 C16 C17 0.3(5) . . . . ?
F11 C12 C17 C16 179.7(2) . . . . ?
C13 C12 C17 C16 -0.6(4) . . . . ?
F11 C12 C17 C18 0.7(4) . . . . ?
C13 C12 C17 C18 -179.6(2) . . . . ?
C15 C16 C17 C12 -0.2(4) . . . . ?
C15 C16 C17 C18 178.8(3) . . . . ?
C12 C17 C18 O19 65.0(3) . . . . ?
C16 C17 C18 O19 -114.0(3) . . . . ?
C12 C17 C18 C20 -59.4(3) . . . . ?
C16 C17 C18 C20 121.6(3) . . . . ?
O19 C18 C20 O21 -3.6(3) . . . . ?
C17 C18 C20 O21 120.8(2) . . . . ?
O19 C18 C20 O22 174.4(2) . . . . ?
C17 C18 C20 O22 -61.2(3) . . . . ?
